data_7024885
loop_
_publ_author_name
'de Silva, Namal'
'Solovyov, Andrew'
'Katz, Alexander'

_publ_section_title
;
 Patterned metal polyhedra using calixarenes as organizational scaffolds:
 Ir4-based cluster assemblies.
;
_journal_issue 9
_journal_name_full 'Dalton transactions (Cambridge, England : 2003)'
_journal_page_first 2194
_journal_page_last 2197
_journal_paper_doi 10.1039/b922300b
_journal_volume 39
_journal_year 2010
_chemical_formula_moiety
;
C94 H82 Ir8 O26 P2
;
_chemical_formula_sum 'C94 H82 Ir8 O26 P2'
_chemical_formula_weight 3227.14
_chemical_name_common tert-butyl-calix(4)arene(OMe)2(OCH2PPh2)2-(Ir4(CO)11)2
_chemical_name_systematic
;
tert-butyl-calix[4]arene(OMe)2(OCH2PPh2)2-(Ir4(CO)11)2
;
_space_group.centring_type P

_space_group_IT_number 14
_space_group.IT_number 14

_symmetry_cell_setting monoclinic
_symmetry_space_group_name_Hall '-P 2ybc'
_symmetry_space_group_name_H-M 'P 1 21/c 1'
_atom_sites_solution_hydrogens geom
_atom_sites_solution_primary direct
_atom_sites_solution_secondary difmap
_audit_creation_method SHELXL-97
_cell_angle_alpha 90.00
_cell_angle_beta 99.136(2)
_cell_angle_gamma 90.00
_cell_formula_units_Z 4
_cell_length_a 17.843(3)
_cell_length_b 11.8513(19)
_cell_length_c 46.433(8)
_cell_measurement_reflns_used 9805
_cell_measurement_temperature 133(2)
_cell_measurement_theta_max 25.38
_cell_measurement_theta_min 2.31
_cell_volume 9694(3)
_computing_cell_refinement 'Bruker SAINT'
_computing_data_collection 'Bruker APEX2'
_computing_data_reduction 'Bruker SAINT'
_computing_molecular_graphics ORTEP-32
_computing_publication_material WinGX
_computing_structure_refinement SHELXL-97
_computing_structure_solution SIR-2004
_diffrn_ambient_temperature 133(2)
_diffrn_detector_area_resol_mean 8.366
_diffrn_measured_fraction_theta_full 1.000
_diffrn_measured_fraction_theta_max 0.991
_diffrn_measurement_device_type 'Bruker APEX-I CCD'
_diffrn_measurement_method 'phi and omega scans'
_diffrn_radiation_monochromator graphite
_diffrn_radiation_source 'fine-focus sealed tube'
_diffrn_radiation_type MoK\a
_diffrn_radiation_wavelength 0.71073
_diffrn_reflns_av_R_equivalents 0.0526
_diffrn_reflns_av_sigmaI/netI 0.0304
_diffrn_reflns_limit_h_max 21
_diffrn_reflns_limit_h_min -21
_diffrn_reflns_limit_k_max 14
_diffrn_reflns_limit_k_min -14
_diffrn_reflns_limit_l_max 56
_diffrn_reflns_limit_l_min -56
_diffrn_reflns_number 143969
_diffrn_reflns_theta_full 25.00
_diffrn_reflns_theta_max 25.47
_diffrn_reflns_theta_min 0.89
_exptl_absorpt_coefficient_mu 11.042
_exptl_absorpt_correction_T_max 0.4720
_exptl_absorpt_correction_T_min 0.2412
_exptl_absorpt_correction_type multi-scan
_exptl_absorpt_process_details SADABS
_exptl_crystal_colour yellow
_exptl_crystal_density_diffrn 2.211
_exptl_crystal_density_method 'not measured'
_exptl_crystal_description plate
_exptl_crystal_F_000 6000
_exptl_crystal_size_max 0.18
_exptl_crystal_size_mid 0.12
_exptl_crystal_size_min 0.08
_refine_diff_density_max 3.304
_refine_diff_density_min -1.485
_refine_diff_density_rms 0.160
_refine_ls_extinction_method none
_refine_ls_goodness_of_fit_ref 1.103
_refine_ls_hydrogen_treatment constr
_refine_ls_matrix_type full
_refine_ls_number_parameters 1222
_refine_ls_number_reflns 17840
_refine_ls_number_restraints 0
_refine_ls_restrained_S_all 1.103
_refine_ls_R_factor_all 0.0405
_refine_ls_R_factor_gt 0.0334
_refine_ls_shift/su_max 0.025
_refine_ls_shift/su_mean 0.000
_refine_ls_structure_factor_coef Fsqd
_refine_ls_weighting_details 'calc w=1/[\s^2^(Fo^2^)+(0.0228P)^2^+80.2389P] where P=(Fo^2^+2Fc^2^)/3'
_refine_ls_weighting_scheme calc
_refine_ls_wR_factor_gt 0.0729
_refine_ls_wR_factor_ref 0.0755
_reflns_number_gt 15706
_reflns_number_total 17840
_reflns_threshold_expression >2sigma(I)
_cod_data_source_file b922300b.txt
_cod_data_source_block katz05
_cod_depositor_comments
;
The following automatic conversions were performed:

'_space_group.centring_type' value 'primitive' was replaced with the
value 'P' as specified in the replacement file
'/home/antanas/src/cod-tools/trunk/data/replacement-values/replacement_values.lst'.

Automatic conversion script
Id: cif_fix_values 5642 2017-10-24 12:04:52Z antanas 
;
_cod_original_sg_symbol_H-M P2(1)/c
_cod_database_code 7024885

loop_
_symmetry_equiv_pos_as_xyz
'x, y, z'
'-x, y+1/2, -z+1/2'
'-x, -y, -z'
'x, -y-1/2, z-1/2'

loop_
_atom_site_label
_atom_site_type_symbol
_atom_site_fract_x
_atom_site_fract_y
_atom_site_fract_z
_atom_site_U_iso_or_equiv
_atom_site_adp_type
_atom_site_occupancy
_atom_site_symmetry_multiplicity
_atom_site_calc_flag
_atom_site_refinement_flags
_atom_site_disorder_assembly
_atom_site_disorder_group
C1 C 0.4349(4) 0.2987(6) 0.09369(15) 0.0270(16) Uani 1 1 d . . .
C2 C 0.5128(4) 0.4159(6) 0.04617(14) 0.0258(16) Uani 1 1 d . . .
C3 C 0.5028(5) 0.1554(7) 0.03375(19) 0.0365(19) Uani 1 1 d . . .
C4 C 0.6617(5) 0.0902(6) 0.04944(17) 0.0314(17) Uani 1 1 d . . .
C5 C 0.6296(4) 0.3454(7) 0.01108(17) 0.0329(18) Uani 1 1 d . . .
C6 C 0.7381(4) 0.3048(7) 0.06958(15) 0.0290(17) Uani 1 1 d . . .
C7 C 0.6748(5) 0.5241(7) 0.05017(17) 0.038(2) Uani 1 1 d . . .
C8 C 0.7312(4) 0.4145(7) 0.12885(17) 0.0333(18) Uani 1 1 d . . .
C9 C 0.7255(5) 0.1744(8) 0.12822(17) 0.038(2) Uani 1 1 d . . .
C10 C 0.5818(4) 0.2918(6) 0.12709(14) 0.0235(15) Uani 1 1 d . . .
C11 C 0.5544(5) 0.0694(7) 0.09442(18) 0.0347(18) Uani 1 1 d . . .
C12 C 0.5572(4) 0.6539(6) 0.09681(14) 0.0216(15) Uani 1 1 d . . .
C13 C 0.5380(4) 0.7197(6) 0.07193(16) 0.0281(16) Uani 1 1 d . . .
H13 H 0.4902 0.7091 0.0599 0.034 Uiso 1 1 calc R . .
C14 C 0.5876(5) 0.8006(7) 0.06451(18) 0.038(2) Uani 1 1 d . . .
H14 H 0.5743 0.8443 0.0473 0.045 Uiso 1 1 calc R . .
C15 C 0.6570(5) 0.8175(7) 0.08230(19) 0.040(2) Uani 1 1 d . . .
H15 H 0.6910 0.8734 0.0774 0.048 Uiso 1 1 calc R . .
C16 C 0.6766(5) 0.7539(7) 0.10690(18) 0.0370(19) Uani 1 1 d . . .
H16 H 0.7240 0.7660 0.1190 0.044 Uiso 1 1 calc R . .
C17 C 0.6276(4) 0.6719(6) 0.11428(16) 0.0290(17) Uani 1 1 d . . .
H17 H 0.6420 0.6276 0.1313 0.035 Uiso 1 1 calc R . .
C18 C 0.4884(4) 0.5541(6) 0.14350(14) 0.0228(15) Uani 1 1 d . . .
C19 C 0.5002(4) 0.6563(7) 0.15746(15) 0.0321(18) Uani 1 1 d . . .
H19 H 0.5143 0.7205 0.1473 0.038 Uiso 1 1 calc R . .
C20 C 0.4913(5) 0.6652(8) 0.18697(18) 0.045(2) Uani 1 1 d . . .
H20 H 0.4996 0.7356 0.1968 0.054 Uiso 1 1 calc R . .
C21 C 0.4704(5) 0.5715(8) 0.20179(16) 0.040(2) Uani 1 1 d . . .
H21 H 0.4652 0.5766 0.2218 0.048 Uiso 1 1 calc R . .
C22 C 0.4575(5) 0.4724(8) 0.18718(18) 0.045(2) Uani 1 1 d . . .
H22 H 0.4421 0.4083 0.1971 0.054 Uiso 1 1 calc R . .
C23 C 0.4661(5) 0.4627(7) 0.15845(16) 0.038(2) Uani 1 1 d . . .
H23 H 0.4566 0.3924 0.1488 0.046 Uiso 1 1 calc R . .
C24 C 0.4022(4) 0.5700(6) 0.08599(14) 0.0212(14) Uani 1 1 d . . .
H24A H 0.4039 0.5762 0.0648 0.025 Uiso 1 1 calc R . .
H24B H 0.3680 0.5066 0.0888 0.025 Uiso 1 1 calc R . .
C25 C 0.2987(4) 0.6892(6) 0.07947(14) 0.0215(15) Uani 1 1 d . . .
C26 C 0.2868(4) 0.7786(6) 0.06000(15) 0.0247(16) Uani 1 1 d . . .
C27 C 0.2180(4) 0.7844(6) 0.04157(15) 0.0260(16) Uani 1 1 d . . .
H27 H 0.2103 0.8440 0.0277 0.031 Uiso 1 1 calc R . .
C28 C 0.1595(4) 0.7079(6) 0.04224(15) 0.0265(16) Uani 1 1 d . . .
C29 C 0.1709(4) 0.6261(6) 0.06457(14) 0.0245(15) Uani 1 1 d . . .
H29 H 0.1309 0.5755 0.0668 0.029 Uiso 1 1 calc R . .
C30 C 0.2393(4) 0.6179(6) 0.08340(14) 0.0210(14) Uani 1 1 d . . .
C31 C 0.0860(5) 0.7134(7) 0.02058(17) 0.038(2) Uani 1 1 d . . .
C32 C 0.0238(5) 0.6360(10) 0.0289(2) 0.063(3) Uani 1 1 d . . .
H32A H -0.0224 0.6441 0.0146 0.094 Uiso 1 1 calc R . .
H32B H 0.0131 0.6572 0.0483 0.094 Uiso 1 1 calc R . .
H32C H 0.0411 0.5575 0.0293 0.094 Uiso 1 1 calc R . .
C33 C 0.1008(7) 0.6775(13) -0.0090(2) 0.089(4) Uani 1 1 d . . .
H33A H 0.1375 0.7290 -0.0156 0.133 Uiso 1 1 calc R . .
H33B H 0.0532 0.6794 -0.0228 0.133 Uiso 1 1 calc R . .
H33C H 0.1213 0.6006 -0.0078 0.133 Uiso 1 1 calc R . .
C34 C 0.0557(6) 0.8350(10) 0.0191(3) 0.077(4) Uani 1 1 d . . .
H34A H 0.0894 0.8836 0.0098 0.116 Uiso 1 1 calc R . .
H34B H 0.0537 0.8624 0.0389 0.116 Uiso 1 1 calc R . .
H34C H 0.0046 0.8366 0.0077 0.116 Uiso 1 1 calc R . .
C35 C 0.3425(4) 0.8763(6) 0.06020(16) 0.0291(17) Uani 1 1 d . . .
H35A H 0.3602 0.8812 0.0411 0.035 Uiso 1 1 calc R . .
H35B H 0.3872 0.8636 0.0754 0.035 Uiso 1 1 calc R . .
C36 C 0.3029(4) 0.9863(6) 0.06634(15) 0.0249(15) Uani 1 1 d . . .
C37 C 0.2861(4) 1.0693(6) 0.04518(15) 0.0267(16) Uani 1 1 d . . .
H37 H 0.3047 1.0612 0.0272 0.032 Uiso 1 1 calc R . .
C38 C 0.2431(4) 1.1639(6) 0.04946(15) 0.0272(16) Uani 1 1 d . . .
C39 C 0.2167(4) 1.1741(6) 0.07580(15) 0.0262(16) Uani 1 1 d . . .
H39 H 0.1867 1.2378 0.0790 0.031 Uiso 1 1 calc R . .
C40 C 0.2329(4) 1.0939(6) 0.09777(14) 0.0227(15) Uani 1 1 d . . .
C41 C 0.2760(4) 1.0001(6) 0.09275(14) 0.0227(15) Uani 1 1 d . . .
C42 C 0.2250(5) 1.2541(6) 0.02525(15) 0.0309(17) Uani 1 1 d . . .
C43 C 0.2063(8) 1.2039(8) -0.00431(18) 0.072(4) Uani 1 1 d . . .
H43A H 0.1907 1.2637 -0.0186 0.108 Uiso 1 1 calc R . .
H43B H 0.1647 1.1497 -0.0046 0.108 Uiso 1 1 calc R . .
H43C H 0.2510 1.1651 -0.0093 0.108 Uiso 1 1 calc R . .
C44 C 0.2926(6) 1.3336(9) 0.0267(2) 0.070(3) Uani 1 1 d . . .
H44A H 0.3374 1.2909 0.0232 0.105 Uiso 1 1 calc R . .
H44B H 0.3029 1.3687 0.0460 0.105 Uiso 1 1 calc R . .
H44C H 0.2812 1.3923 0.0118 0.105 Uiso 1 1 calc R . .
C45 C 0.1580(7) 1.3303(10) 0.0305(2) 0.074(4) Uani 1 1 d . . .
H45A H 0.1466 1.3845 0.0145 0.110 Uiso 1 1 calc R . .
H45B H 0.1718 1.3712 0.0490 0.110 Uiso 1 1 calc R . .
H45C H 0.1131 1.2836 0.0315 0.110 Uiso 1 1 calc R . .
C46 C 0.3576(5) 0.9118(7) 0.13211(16) 0.0360(19) Uani 1 1 d . . .
H46A H 0.3967 0.9421 0.1216 0.054 Uiso 1 1 calc R . .
H46B H 0.3698 0.8333 0.1377 0.054 Uiso 1 1 calc R . .
H46C H 0.3558 0.9568 0.1497 0.054 Uiso 1 1 calc R . .
C47 C 0.2037(4) 1.1073(6) 0.12657(15) 0.0266(16) Uani 1 1 d . . .
H47A H 0.2457 1.0927 0.1428 0.032 Uiso 1 1 calc R . .
H47B H 0.1866 1.1861 0.1284 0.032 Uiso 1 1 calc R . .
C48 C 0.1389(4) 1.0285(6) 0.12928(14) 0.0230(15) Uani 1 1 d . . .
C49 C 0.0728(4) 1.0308(6) 0.10866(16) 0.0281(16) Uani 1 1 d . . .
H49 H 0.0685 1.0852 0.0935 0.034 Uiso 1 1 calc R . .
C50 C 0.0122(4) 0.9554(6) 0.10960(14) 0.0244(15) Uani 1 1 d . . .
C51 C 0.0222(4) 0.8736(6) 0.13054(15) 0.0270(16) Uani 1 1 d . . .
H51 H -0.0170 0.8196 0.1308 0.032 Uiso 1 1 calc R . .
C52 C 0.0878(4) 0.8652(6) 0.15172(14) 0.0235(15) Uani 1 1 d . . .
C53 C 0.1426(4) 0.9481(6) 0.15138(14) 0.0229(15) Uani 1 1 d . . .
C54 C -0.0652(4) 0.9686(7) 0.08915(17) 0.0344(18) Uani 1 1 d . . .
C55 C -0.0598(5) 1.0400(8) 0.06241(18) 0.044(2) Uani 1 1 d . . .
H55A H -0.1092 1.0409 0.0497 0.065 Uiso 1 1 calc R . .
H55B H -0.0215 1.0079 0.0518 0.065 Uiso 1 1 calc R . .
H55C H -0.0453 1.1172 0.0685 0.065 Uiso 1 1 calc R . .
C56 C -0.1202(5) 1.0242(8) 0.1069(2) 0.048(2) Uani 1 1 d . . .
H56A H -0.1009 1.0988 0.1135 0.073 Uiso 1 1 calc R . .
H56B H -0.1251 0.9771 0.1238 0.073 Uiso 1 1 calc R . .
H56C H -0.1700 1.0326 0.0947 0.073 Uiso 1 1 calc R . .
C57 C -0.0975(5) 0.8522(7) 0.07883(18) 0.045(2) Uani 1 1 d . . .
H57A H -0.1449 0.8623 0.0652 0.068 Uiso 1 1 calc R . .
H57B H -0.1076 0.8083 0.0957 0.068 Uiso 1 1 calc R . .
H57C H -0.0606 0.8119 0.0691 0.068 Uiso 1 1 calc R . .
C58 C 0.0973(4) 0.7645(6) 0.17182(15) 0.0259(16) Uani 1 1 d . . .
H58A H 0.0529 0.7581 0.1821 0.031 Uiso 1 1 calc R . .
H58B H 0.1433 0.7740 0.1866 0.031 Uiso 1 1 calc R . .
C59 C 0.1044(4) 0.6586(6) 0.15412(14) 0.0224(15) Uani 1 1 d . . .
C60 C 0.0430(4) 0.5906(6) 0.14549(15) 0.0251(16) Uani 1 1 d . . .
H60 H -0.0028 0.6065 0.1527 0.030 Uiso 1 1 calc R . .
C61 C 0.0442(4) 0.4988(6) 0.12666(15) 0.0263(16) Uani 1 1 d . . .
C62 C 0.1131(4) 0.4790(6) 0.11626(15) 0.0243(15) Uani 1 1 d . . .
H62 H 0.1161 0.4174 0.1034 0.029 Uiso 1 1 calc R . .
C63 C 0.1766(4) 0.5464(6) 0.12417(14) 0.0222(15) Uani 1 1 d . . .
C64 C 0.1722(4) 0.6349(6) 0.14322(13) 0.0196(14) Uani 1 1 d . . .
C65 C -0.0285(4) 0.4318(7) 0.11513(19) 0.0371(19) Uani 1 1 d . . .
C66 C -0.0880(5) 0.5115(8) 0.0987(2) 0.048(2) Uani 1 1 d . . .
H66A H -0.1323 0.4678 0.0898 0.071 Uiso 1 1 calc R . .
H66B H -0.0663 0.5509 0.0834 0.071 Uiso 1 1 calc R . .
H66C H -0.1034 0.5668 0.1123 0.071 Uiso 1 1 calc R . .
C67 C -0.0599(6) 0.3826(10) 0.1410(3) 0.071(4) Uani 1 1 d . . .
H67A H -0.0658 0.4429 0.1549 0.106 Uiso 1 1 calc R . .
H67B H -0.0248 0.3254 0.1506 0.106 Uiso 1 1 calc R . .
H67C H -0.1094 0.3479 0.1342 0.106 Uiso 1 1 calc R . .
C68 C -0.0131(6) 0.3384(10) 0.0944(3) 0.085(4) Uani 1 1 d . . .
H68A H 0.0195 0.2809 0.1052 0.127 Uiso 1 1 calc R . .
H68B H 0.0124 0.3701 0.0790 0.127 Uiso 1 1 calc R . .
H68C H -0.0612 0.3038 0.0856 0.127 Uiso 1 1 calc R . .
C69 C 0.2815(5) 0.6762(8) 0.17696(18) 0.043(2) Uani 1 1 d . . .
H69A H 0.2516 0.6737 0.1929 0.065 Uiso 1 1 calc R . .
H69B H 0.3224 0.7317 0.1815 0.065 Uiso 1 1 calc R . .
H69C H 0.3033 0.6016 0.1745 0.065 Uiso 1 1 calc R . .
C70 C 0.2457(4) 0.5343(6) 0.10899(14) 0.0225(15) Uani 1 1 d . . .
H70A H 0.2487 0.4562 0.1017 0.027 Uiso 1 1 calc R . .
H70B H 0.2925 0.5499 0.1230 0.027 Uiso 1 1 calc R . .
C71 C 0.1941(4) 1.0414(6) 0.19392(14) 0.0246(15) Uani 1 1 d . A .
H71A H 0.1466 1.0282 0.2019 0.030 Uiso 1 1 calc R . .
H71B H 0.1881 1.1128 0.1827 0.030 Uiso 1 1 calc R . .
C72 C 0.2720(5) 0.9313(7) 0.24647(15) 0.0341(19) Uani 1 1 d . A .
C73 C 0.2085(6) 0.8633(7) 0.24469(16) 0.039(2) Uani 1 1 d . . .
H73 H 0.1668 0.8749 0.2295 0.047 Uiso 1 1 calc R . .
C74 C 0.2055(7) 0.7776(7) 0.26513(19) 0.053(3) Uani 1 1 d . . .
H74 H 0.1617 0.7309 0.2637 0.064 Uiso 1 1 calc R . .
C75 C 0.2657(8) 0.7601(8) 0.2875(2) 0.066(3) Uani 1 1 d . . .
H75 H 0.2639 0.7020 0.3014 0.080 Uiso 1 1 calc R . .
C76 C 0.3280(7) 0.8285(8) 0.28899(19) 0.062(3) Uani 1 1 d . . .
H76 H 0.3702 0.8158 0.3039 0.074 Uiso 1 1 calc R . .
C77 C 0.3314(6) 0.9150(8) 0.26951(18) 0.047(2) Uani 1 1 d . . .
H77 H 0.3741 0.9638 0.2718 0.056 Uiso 1 1 calc R . .
C78 C 0.3591(4) 1.0505(6) 0.20762(16) 0.0287(17) Uani 1 1 d . A .
C79 C 0.4149(5) 0.9681(7) 0.21346(18) 0.040(2) Uani 1 1 d . . .
H79 H 0.4072 0.9050 0.2253 0.048 Uiso 1 1 calc R . .
C80 C 0.4819(5) 0.9782(8) 0.2019(2) 0.049(2) Uani 1 1 d . . .
H80 H 0.5204 0.9227 0.2065 0.059 Uiso 1 1 calc R . .
C81 C 0.4936(5) 1.0660(7) 0.1843(2) 0.043(2) Uani 1 1 d . . .
H81 H 0.5398 1.0723 0.1767 0.052 Uiso 1 1 calc R . .
C82 C 0.4368(5) 1.1462(7) 0.17756(18) 0.0374(19) Uani 1 1 d . . .
H82 H 0.4433 1.2067 0.1648 0.045 Uiso 1 1 calc R . .
C83 C 0.3712(4) 1.1381(7) 0.18935(16) 0.0316(17) Uani 1 1 d . . .
H83 H 0.3332 1.1942 0.1848 0.038 Uiso 1 1 calc R . .
C84 C 0.2263(5) 1.3212(7) 0.21344(17) 0.0332(18) Uani 1 1 d . . .
C85 C 0.3703(5) 1.2569(6) 0.24999(15) 0.0300(17) Uani 1 1 d . . .
C86 C 0.2831(5) 1.5074(7) 0.25705(17) 0.040(2) Uani 1 1 d . . .
C87 C 0.3095(5) 1.3915(7) 0.31323(18) 0.0360(19) Uani 1 1 d . . .
C88 C 0.1579(5) 1.5012(8) 0.29500(19) 0.044(2) Uani 1 1 d . . .
C89 C 0.1499(4) 1.2272(7) 0.32499(17) 0.0313(17) Uani 1 1 d . . .
C90 C 0.0628(5) 1.3038(8) 0.2665(2) 0.045(2) Uani 1 1 d . . .
C91 C 0.1114(5) 1.0644(7) 0.28058(18) 0.0370(19) Uani 1 1 d . . .
C92 C 0.0647(5) 1.2395(8) 0.2064(2) 0.049(2) Uani 1 1 d . . .
C93 C 0.0963(5) 1.4754(8) 0.22220(19) 0.042(2) Uani 1 1 d . . .
C94 C 0.2751(4) 1.1538(7) 0.29106(16) 0.0307(17) Uani 1 1 d . . .
O1 O 0.3816(3) 0.2556(5) 0.09795(12) 0.0415(14) Uani 1 1 d . . .
O2 O 0.4681(3) 0.4502(5) 0.02774(11) 0.0358(13) Uani 1 1 d . . .
O3 O 0.4568(4) 0.1445(7) 0.01453(15) 0.0621(19) Uani 1 1 d . . .
O4 O 0.7049(4) 0.0441(5) 0.03909(14) 0.0504(16) Uani 1 1 d . . .
O5 O 0.6242(4) 0.3231(6) -0.01289(12) 0.0507(17) Uani 1 1 d . . .
O6 O 0.7951(3) 0.2787(5) 0.06330(12) 0.0381(13) Uani 1 1 d . . .
O7 O 0.7058(5) 0.6075(6) 0.04984(16) 0.066(2) Uani 1 1 d . . .
O8 O 0.7624(3) 0.4839(6) 0.14282(13) 0.0489(16) Uani 1 1 d . . .
O9 O 0.7485(4) 0.1001(6) 0.14222(14) 0.0598(19) Uani 1 1 d . . .
O10 O 0.5708(3) 0.2555(5) 0.14937(11) 0.0369(13) Uani 1 1 d . . .
O11 O 0.5364(4) 0.0105(5) 0.11111(14) 0.0521(17) Uani 1 1 d . . .
O12 O 0.3717(3) 0.6721(4) 0.09578(9) 0.0204(10) Uani 1 1 d . . .
O13 O 0.2854(3) 0.9161(4) 0.11363(10) 0.0285(11) Uani 1 1 d . . .
O14 O 0.2051(3) 0.9515(4) 0.17480(9) 0.0235(11) Uani 1 1 d . . .
O15 O 0.2332(3) 0.7080(4) 0.15040(10) 0.0262(11) Uani 1 1 d . . .
O16 O 0.2449(4) 1.3578(5) 0.19254(12) 0.0429(14) Uani 1 1 d . A .
O17 O 0.4314(4) 1.2813(5) 0.24960(13) 0.0473(15) Uani 1 1 d . A .
O18 O 0.3178(4) 1.5625(6) 0.24337(13) 0.0549(18) Uani 1 1 d . A .
O19 O 0.3557(4) 1.3842(6) 0.33188(14) 0.0540(17) Uani 1 1 d . A .
O20 O 0.1169(4) 1.5589(6) 0.30397(18) 0.072(2) Uani 1 1 d . A .
O21 O 0.1455(3) 1.2381(6) 0.34858(13) 0.0469(15) Uani 1 1 d . A .
O22 O 0.0026(4) 1.3311(7) 0.27252(15) 0.064(2) Uani 1 1 d . A .
O23 O 0.0841(4) 0.9790(6) 0.27941(16) 0.0628(19) Uani 1 1 d . A .
O24 O 0.0259(4) 1.1855(6) 0.19026(16) 0.068(2) Uani 1 1 d . A .
O25 O 0.0765(4) 1.5635(6) 0.21698(15) 0.0606(19) Uani 1 1 d . A .
O26 O 0.3157(3) 1.1124(5) 0.30975(11) 0.0397(14) Uani 1 1 d . A .
P1 P 0.49764(10) 0.53850(15) 0.10516(4) 0.0194(4) Uani 1 1 d . . .
P2 P 0.27348(11) 1.05620(16) 0.22440(4) 0.0261(4) Uani 1 1 d . . .
Ir1 Ir 0.529293(15) 0.36059(2) 0.089039(5) 0.01908(6) Uani 1 1 d . . .
Ir2 Ir 0.679305(16) 0.29680(2) 0.105725(6) 0.02399(7) Uani 1 1 d . . .
Ir3 Ir 0.633174(16) 0.37664(2) 0.051188(6) 0.02365(7) Uani 1 1 d . . .
Ir4 Ir 0.584898(16) 0.17191(2) 0.066168(6) 0.02411(7) Uani 1 1 d . . .
Ir5 Ir 0.267769(17) 1.22483(3) 0.249869(6) 0.02028(8) Uani 0.9175(7) 1 d P A 1
Ir6 Ir 0.157572(18) 1.21007(3) 0.285224(6) 0.02467(8) Uani 0.9175(7) 1 d P A 1
Ir7 Ir 0.230276(19) 1.40843(3) 0.279580(6) 0.02624(9) Uani 0.9175(7) 1 d P A 1
Ir8 Ir 0.129051(19) 1.32836(3) 0.234397(7) 0.02782(9) Uani 0.9175(7) 1 d P A 1
Ir5A Ir 0.2456(3) 1.1601(5) 0.26179(10) 0.0549(15) Uani 0.0825(7) 1 d P A 2
Ir6A Ir 0.2383(4) 1.3655(6) 0.23540(11) 0.0691(18) Uani 0.0825(7) 1 d P A 2
Ir7A Ir 0.2031(3) 1.3410(5) 0.29073(12) 0.0589(15) Uani 0.0825(7) 1 d P A 2
Ir8A Ir 0.1073(4) 1.2589(6) 0.24364(17) 0.080(2) Uani 0.0825(7) 1 d P A 2

loop_
_atom_site_aniso_label
_atom_site_aniso_U_11
_atom_site_aniso_U_22
_atom_site_aniso_U_33
_atom_site_aniso_U_23
_atom_site_aniso_U_13
_atom_site_aniso_U_12
C1 0.027(4) 0.031(4) 0.022(3) 0.000(3) 0.003(3) 0.005(3)
C2 0.034(4) 0.028(4) 0.016(3) 0.003(3) 0.006(3) -0.001(3)
C3 0.035(5) 0.032(4) 0.045(5) -0.009(4) 0.011(4) 0.004(4)
C4 0.039(5) 0.022(4) 0.035(4) 0.002(3) 0.011(4) 0.004(4)
C5 0.030(4) 0.036(5) 0.034(4) 0.010(3) 0.010(3) 0.013(4)
C6 0.026(4) 0.037(4) 0.024(4) -0.003(3) 0.005(3) -0.006(4)
C7 0.047(5) 0.037(5) 0.034(4) 0.001(4) 0.020(4) -0.004(4)
C8 0.021(4) 0.049(5) 0.030(4) 0.000(4) 0.005(3) 0.010(4)
C9 0.033(5) 0.050(5) 0.030(4) 0.003(4) 0.006(4) 0.013(4)
C10 0.020(4) 0.030(4) 0.021(3) 0.003(3) 0.005(3) 0.004(3)
C11 0.033(5) 0.025(4) 0.047(5) -0.003(4) 0.009(4) 0.008(4)
C12 0.023(4) 0.021(4) 0.022(3) -0.002(3) 0.008(3) 0.004(3)
C13 0.027(4) 0.027(4) 0.031(4) 0.005(3) 0.005(3) 0.000(3)
C14 0.052(6) 0.027(4) 0.038(4) 0.008(3) 0.016(4) 0.000(4)
C15 0.039(5) 0.029(4) 0.055(5) 0.001(4) 0.014(4) -0.006(4)
C16 0.025(4) 0.036(5) 0.048(5) -0.007(4) 0.000(4) -0.006(4)
C17 0.028(4) 0.032(4) 0.027(4) -0.002(3) 0.005(3) -0.001(3)
C18 0.021(4) 0.024(4) 0.023(3) 0.000(3) 0.003(3) 0.010(3)
C19 0.030(4) 0.043(5) 0.025(4) -0.005(3) 0.008(3) 0.000(4)
C20 0.035(5) 0.061(6) 0.038(5) -0.022(4) 0.002(4) 0.001(4)
C21 0.035(5) 0.064(6) 0.022(4) 0.000(4) 0.008(3) 0.011(4)
C22 0.061(6) 0.044(5) 0.034(4) 0.007(4) 0.021(4) 0.009(5)
C23 0.056(6) 0.035(5) 0.027(4) 0.004(3) 0.017(4) 0.004(4)
C24 0.023(4) 0.020(4) 0.021(3) -0.003(3) 0.007(3) -0.001(3)
C25 0.021(4) 0.022(4) 0.021(3) -0.008(3) 0.003(3) 0.008(3)
C26 0.030(4) 0.023(4) 0.023(3) -0.003(3) 0.012(3) 0.006(3)
C27 0.028(4) 0.026(4) 0.024(3) -0.001(3) 0.005(3) 0.007(3)
C28 0.026(4) 0.030(4) 0.022(3) -0.002(3) 0.001(3) 0.006(3)
C29 0.024(4) 0.025(4) 0.026(3) 0.000(3) 0.006(3) 0.001(3)
C30 0.022(4) 0.024(4) 0.018(3) -0.004(3) 0.007(3) 0.005(3)
C31 0.032(5) 0.046(5) 0.032(4) 0.016(4) -0.004(3) 0.000(4)
C32 0.035(5) 0.082(8) 0.064(6) 0.025(6) -0.017(5) -0.014(5)
C33 0.064(8) 0.156(13) 0.039(6) -0.014(7) -0.015(5) 0.004(8)
C34 0.051(7) 0.065(7) 0.106(10) 0.016(7) -0.021(7) 0.014(6)
C35 0.032(4) 0.025(4) 0.033(4) 0.001(3) 0.012(3) 0.002(3)
C36 0.023(4) 0.024(4) 0.027(4) -0.001(3) 0.001(3) -0.004(3)
C37 0.029(4) 0.029(4) 0.023(3) -0.003(3) 0.006(3) -0.005(3)
C38 0.027(4) 0.030(4) 0.023(3) -0.002(3) -0.001(3) -0.002(3)
C39 0.024(4) 0.022(4) 0.031(4) -0.002(3) 0.002(3) 0.000(3)
C40 0.022(4) 0.023(4) 0.022(3) -0.003(3) -0.001(3) -0.007(3)
C41 0.021(4) 0.022(4) 0.023(3) 0.005(3) -0.001(3) -0.005(3)
C42 0.040(5) 0.029(4) 0.021(3) 0.005(3) -0.001(3) 0.002(4)
C43 0.136(11) 0.044(6) 0.026(4) 0.002(4) -0.014(6) -0.002(7)
C44 0.072(8) 0.059(7) 0.068(7) 0.040(6) -0.024(6) -0.020(6)
C45 0.074(8) 0.083(8) 0.062(7) 0.032(6) 0.006(6) 0.041(7)
C46 0.043(5) 0.038(5) 0.025(4) -0.002(3) -0.004(3) 0.011(4)
C47 0.033(4) 0.025(4) 0.022(3) -0.004(3) 0.007(3) -0.001(3)
C48 0.026(4) 0.023(4) 0.022(3) -0.007(3) 0.010(3) 0.001(3)
C49 0.034(4) 0.020(4) 0.031(4) -0.001(3) 0.006(3) 0.006(3)
C50 0.023(4) 0.028(4) 0.023(3) -0.010(3) 0.004(3) 0.003(3)
C51 0.021(4) 0.029(4) 0.031(4) -0.008(3) 0.004(3) 0.002(3)
C52 0.024(4) 0.027(4) 0.021(3) -0.008(3) 0.008(3) 0.003(3)
C53 0.022(4) 0.024(4) 0.023(3) -0.008(3) 0.006(3) 0.000(3)
C54 0.024(4) 0.038(5) 0.039(4) -0.005(4) -0.004(3) 0.008(4)
C55 0.040(5) 0.046(5) 0.040(5) 0.002(4) -0.009(4) 0.006(4)
C56 0.031(5) 0.060(6) 0.050(5) -0.009(5) -0.008(4) 0.018(4)
C57 0.048(6) 0.043(5) 0.037(4) -0.005(4) -0.017(4) -0.009(4)
C58 0.027(4) 0.027(4) 0.023(3) -0.003(3) 0.003(3) 0.002(3)
C59 0.025(4) 0.021(4) 0.021(3) 0.001(3) 0.005(3) -0.003(3)
C60 0.022(4) 0.029(4) 0.027(4) -0.002(3) 0.011(3) 0.003(3)
C61 0.026(4) 0.029(4) 0.023(3) -0.004(3) 0.000(3) -0.003(3)
C62 0.023(4) 0.020(4) 0.029(4) -0.005(3) 0.002(3) 0.004(3)
C63 0.019(4) 0.027(4) 0.020(3) 0.004(3) 0.004(3) 0.004(3)
C64 0.022(4) 0.018(3) 0.017(3) 0.003(3) 0.000(3) 0.002(3)
C65 0.024(4) 0.032(4) 0.054(5) -0.008(4) 0.003(4) -0.006(4)
C66 0.025(5) 0.051(6) 0.063(6) -0.006(5) -0.007(4) -0.009(4)
C67 0.040(6) 0.076(8) 0.089(8) 0.037(6) -0.009(6) -0.028(6)
C68 0.037(6) 0.066(8) 0.147(12) -0.068(8) 0.004(7) -0.010(5)
C69 0.033(5) 0.046(5) 0.045(5) -0.001(4) -0.010(4) -0.005(4)
C70 0.020(4) 0.024(4) 0.024(3) 0.000(3) 0.003(3) 0.005(3)
C71 0.025(4) 0.029(4) 0.019(3) -0.005(3) 0.001(3) -0.002(3)
C72 0.050(5) 0.030(4) 0.022(4) -0.002(3) 0.004(3) -0.001(4)
C73 0.066(6) 0.028(4) 0.024(4) -0.005(3) 0.006(4) -0.009(4)
C74 0.095(8) 0.030(5) 0.038(5) 0.004(4) 0.024(5) -0.008(5)
C75 0.130(11) 0.032(5) 0.038(5) 0.015(4) 0.014(6) -0.006(6)
C76 0.109(10) 0.037(5) 0.032(5) 0.005(4) -0.011(5) 0.009(6)
C77 0.061(6) 0.037(5) 0.037(5) 0.003(4) -0.007(4) 0.000(5)
C78 0.026(4) 0.030(4) 0.029(4) -0.005(3) -0.001(3) 0.001(3)
C79 0.046(5) 0.033(5) 0.039(4) 0.010(4) 0.004(4) 0.009(4)
C80 0.039(5) 0.047(6) 0.064(6) 0.015(5) 0.013(5) 0.008(4)
C81 0.031(5) 0.040(5) 0.061(6) -0.004(4) 0.015(4) 0.000(4)
C82 0.039(5) 0.031(4) 0.043(5) 0.003(4) 0.007(4) -0.001(4)
C83 0.028(4) 0.035(4) 0.032(4) -0.004(3) 0.005(3) 0.007(4)
C84 0.037(5) 0.029(4) 0.032(4) -0.002(4) 0.002(4) 0.001(4)
C85 0.039(5) 0.031(4) 0.019(3) 0.000(3) 0.002(3) -0.008(4)
C86 0.058(6) 0.031(4) 0.031(4) 0.000(4) 0.009(4) -0.002(4)
C87 0.045(5) 0.031(4) 0.033(4) -0.005(3) 0.010(4) -0.008(4)
C88 0.047(5) 0.041(5) 0.047(5) 0.000(4) 0.020(4) -0.002(4)
C89 0.025(4) 0.035(4) 0.032(4) 0.001(3) 0.001(3) 0.002(3)
C90 0.033(5) 0.044(5) 0.057(6) 0.012(4) 0.005(4) 0.008(4)
C91 0.032(5) 0.037(5) 0.043(5) 0.003(4) 0.011(4) -0.005(4)
C92 0.037(5) 0.053(6) 0.054(6) 0.014(5) -0.008(5) 0.002(5)
C93 0.042(5) 0.044(5) 0.042(5) 0.015(4) 0.013(4) 0.007(4)
C94 0.031(4) 0.037(4) 0.024(4) -0.007(3) 0.005(3) -0.004(4)
O1 0.030(3) 0.052(4) 0.044(3) 0.003(3) 0.009(3) -0.012(3)
O2 0.037(3) 0.045(3) 0.026(3) 0.007(2) 0.008(2) 0.018(3)
O3 0.048(4) 0.082(5) 0.050(4) -0.013(4) -0.011(3) -0.004(4)
O4 0.058(4) 0.038(3) 0.062(4) -0.005(3) 0.031(3) 0.015(3)
O5 0.066(4) 0.064(4) 0.023(3) -0.003(3) 0.010(3) 0.025(4)
O6 0.024(3) 0.057(4) 0.036(3) 0.003(3) 0.010(2) 0.003(3)
O7 0.092(6) 0.040(4) 0.080(5) -0.005(3) 0.055(5) -0.020(4)
O8 0.038(4) 0.061(4) 0.045(3) -0.027(3) 0.000(3) -0.005(3)
O9 0.058(4) 0.067(5) 0.057(4) 0.027(4) 0.020(3) 0.033(4)
O10 0.029(3) 0.054(4) 0.029(3) 0.005(3) 0.007(2) 0.004(3)
O11 0.074(5) 0.038(4) 0.051(4) 0.003(3) 0.032(4) -0.007(3)
O12 0.016(2) 0.022(2) 0.023(2) -0.0056(19) 0.0033(19) 0.006(2)
O13 0.027(3) 0.028(3) 0.030(3) 0.009(2) 0.003(2) 0.001(2)
O14 0.025(3) 0.026(3) 0.018(2) -0.0057(19) -0.003(2) 0.001(2)
O15 0.019(3) 0.027(3) 0.031(3) 0.001(2) 0.001(2) -0.003(2)
O16 0.053(4) 0.041(3) 0.037(3) 0.010(3) 0.014(3) 0.010(3)
O17 0.038(4) 0.058(4) 0.045(3) -0.006(3) 0.003(3) -0.015(3)
O18 0.077(5) 0.052(4) 0.040(3) 0.008(3) 0.025(3) -0.009(4)
O19 0.053(4) 0.061(4) 0.044(4) -0.001(3) -0.005(3) -0.010(3)
O20 0.070(5) 0.060(5) 0.094(6) -0.013(4) 0.037(5) 0.014(4)
O21 0.043(4) 0.065(4) 0.035(3) -0.004(3) 0.015(3) -0.002(3)
O22 0.049(4) 0.090(5) 0.057(4) 0.043(4) 0.021(3) 0.016(4)
O23 0.057(5) 0.050(4) 0.082(5) -0.013(4) 0.013(4) -0.015(4)
O24 0.052(4) 0.069(5) 0.072(5) 0.008(4) -0.021(4) -0.010(4)
O25 0.076(5) 0.046(4) 0.063(4) 0.015(3) 0.021(4) 0.012(4)
O26 0.037(3) 0.056(4) 0.024(3) 0.005(3) -0.002(3) -0.001(3)
P1 0.0193(9) 0.0199(9) 0.0191(8) -0.0010(7) 0.0035(7) 0.0021(7)
P2 0.0281(10) 0.0281(10) 0.0210(9) -0.0030(7) 0.0006(8) -0.0027(8)
Ir1 0.01804(14) 0.02028(14) 0.01939(12) -0.00076(10) 0.00444(10) 0.00252(11)
Ir2 0.01936(14) 0.03001(16) 0.02268(13) 0.00010(11) 0.00361(11) 0.00425(12)
Ir3 0.02601(15) 0.02517(15) 0.02146(13) 0.00040(11) 0.00895(11) 0.00308(12)
Ir4 0.02545(15) 0.02152(14) 0.02616(14) -0.00217(11) 0.00651(12) 0.00359(12)
Ir5 0.02373(16) 0.02099(16) 0.01605(14) -0.00103(12) 0.00290(12) -0.00326(13)
Ir6 0.02554(17) 0.02727(17) 0.02162(15) 0.00373(12) 0.00503(12) -0.00315(13)
Ir7 0.03415(19) 0.02233(17) 0.02386(15) -0.00134(12) 0.00958(13) -0.00223(14)
Ir8 0.02729(18) 0.03132(19) 0.02442(15) 0.00619(13) 0.00276(13) 0.00261(15)
Ir5A 0.049(3) 0.082(4) 0.031(2) 0.001(2) 0.002(2) -0.010(3)
Ir6A 0.082(4) 0.085(4) 0.041(3) 0.008(3) 0.013(3) -0.009(3)
Ir7A 0.059(3) 0.062(3) 0.060(3) 0.004(3) 0.023(3) -0.021(3)
Ir8A 0.059(4) 0.076(4) 0.106(5) 0.004(4) 0.017(3) -0.028(3)

loop_
_atom_type_symbol
_atom_type_description
_atom_type_scat_dispersion_real
_atom_type_scat_dispersion_imag
_atom_type_scat_source
C C 0.0033 0.0016 'International Tables Vol C Tables 4.2.6.8 and 6.1.1.4'
H H 0.0000 0.0000 'International Tables Vol C Tables 4.2.6.8 and 6.1.1.4'
O O 0.0106 0.0060 'International Tables Vol C Tables 4.2.6.8 and 6.1.1.4'
P P 0.1023 0.0942 'International Tables Vol C Tables 4.2.6.8 and 6.1.1.4'
Ir Ir -1.4442 7.9887 'International Tables Vol C Tables 4.2.6.8 and 6.1.1.4'

loop_
_geom_angle_atom_site_label_1
_geom_angle_atom_site_label_2
_geom_angle_atom_site_label_3
_geom_angle
O1 C1 Ir1 174.5(7)
O2 C2 Ir1 143.6(6)
O2 C2 Ir3 135.5(5)
Ir1 C2 Ir3 80.9(3)
O3 C3 Ir4 178.0(8)
O4 C4 Ir4 178.1(7)
O5 C5 Ir3 176.4(8)
O6 C6 Ir3 140.6(6)
O6 C6 Ir2 139.7(6)
Ir3 C6 Ir2 79.6(3)
O7 C7 Ir3 173.8(8)
O8 C8 Ir2 179.3(8)
O9 C9 Ir2 175.4(8)
O10 C10 Ir1 143.1(6)
O10 C10 Ir2 133.3(6)
Ir1 C10 Ir2 83.2(2)
O11 C11 Ir4 179.3(7)
C13 C12 C17 118.4(7)
C13 C12 P1 121.7(6)
C17 C12 P1 119.6(5)
C14 C13 C12 120.8(7)
C14 C13 H13 119.6
C12 C13 H13 119.6
C13 C14 C15 119.8(7)
C13 C14 H14 120.1
C15 C14 H14 120.1
C16 C15 C14 120.1(8)
C16 C15 H15 119.9
C14 C15 H15 119.9
C15 C16 C17 120.5(8)
C15 C16 H16 119.8
C17 C16 H16 119.8
C16 C17 C12 120.4(7)
C16 C17 H17 119.8
C12 C17 H17 119.8
C19 C18 C23 119.3(7)
C19 C18 P1 121.3(6)
C23 C18 P1 119.3(6)
C18 C19 C20 119.5(8)
C18 C19 H19 120.2
C20 C19 H19 120.2
C21 C20 C19 120.2(8)
C21 C20 H20 119.9
C19 C20 H20 119.9
C22 C21 C20 118.8(7)
C22 C21 H21 120.6
C20 C21 H21 120.6
C21 C22 C23 121.5(8)
C21 C22 H22 119.3
C23 C22 H22 119.3
C22 C23 C18 120.7(8)
C22 C23 H23 119.7
C18 C23 H23 119.7
O12 C24 P1 113.0(4)
O12 C24 H24A 109.0
P1 C24 H24A 109.0
O12 C24 H24B 109.0
P1 C24 H24B 109.0
H24A C24 H24B 107.8
C26 C25 C30 120.6(6)
C26 C25 O12 119.4(6)
C30 C25 O12 120.0(6)
C27 C26 C25 118.1(7)
C27 C26 C35 118.7(6)
C25 C26 C35 123.0(7)
C26 C27 C28 123.4(7)
C26 C27 H27 118.3
C28 C27 H27 118.3
C27 C28 C29 116.4(7)
C27 C28 C31 122.0(7)
C29 C28 C31 121.6(7)
C30 C29 C28 121.5(7)
C30 C29 H29 119.3
C28 C29 H29 119.3
C29 C30 C25 119.2(6)
C29 C30 C70 118.9(6)
C25 C30 C70 121.9(6)
C33 C31 C28 109.6(7)
C33 C31 C32 107.5(9)
C28 C31 C32 112.9(6)
C33 C31 C34 109.7(9)
C28 C31 C34 109.2(7)
C32 C31 C34 107.9(8)
C31 C32 H32A 109.5
C31 C32 H32B 109.5
H32A C32 H32B 109.5
C31 C32 H32C 109.5
H32A C32 H32C 109.5
H32B C32 H32C 109.5
C31 C33 H33A 109.5
C31 C33 H33B 109.5
H33A C33 H33B 109.5
C31 C33 H33C 109.5
H33A C33 H33C 109.5
H33B C33 H33C 109.5
C31 C34 H34A 109.5
C31 C34 H34B 109.5
H34A C34 H34B 109.5
C31 C34 H34C 109.5
H34A C34 H34C 109.5
H34B C34 H34C 109.5
C26 C35 C36 109.2(6)
C26 C35 H35A 109.8
C36 C35 H35A 109.8
C26 C35 H35B 109.8
C36 C35 H35B 109.8
H35A C35 H35B 108.3
C37 C36 C41 118.2(7)
C37 C36 C35 121.7(6)
C41 C36 C35 119.8(6)
C36 C37 C38 122.1(7)
C36 C37 H37 119.0
C38 C37 H37 119.0
C39 C38 C37 118.1(7)
C39 C38 C42 121.4(7)
C37 C38 C42 120.6(6)
C38 C39 C40 121.9(7)
C38 C39 H39 119.1
C40 C39 H39 119.1
C39 C40 C41 118.6(6)
C39 C40 C47 120.9(6)
C41 C40 C47 120.5(6)
O13 C41 C40 117.8(6)
O13 C41 C36 120.8(6)
C40 C41 C36 121.1(6)
C43 C42 C44 110.4(8)
C43 C42 C38 112.6(7)
C44 C42 C38 108.8(6)
C43 C42 C45 108.3(8)
C44 C42 C45 105.0(8)
C38 C42 C45 111.4(7)
C42 C43 H43A 109.5
C42 C43 H43B 109.5
H43A C43 H43B 109.5
C42 C43 H43C 109.5
H43A C43 H43C 109.5
H43B C43 H43C 109.5
C42 C44 H44A 109.5
C42 C44 H44B 109.5
H44A C44 H44B 109.5
C42 C44 H44C 109.5
H44A C44 H44C 109.5
H44B C44 H44C 109.5
C42 C45 H45A 109.5
C42 C45 H45B 109.5
H45A C45 H45B 109.5
C42 C45 H45C 109.5
H45A C45 H45C 109.5
H45B C45 H45C 109.5
O13 C46 H46A 109.5
O13 C46 H46B 109.5
H46A C46 H46B 109.5
O13 C46 H46C 109.5
H46A C46 H46C 109.5
H46B C46 H46C 109.5
C48 C47 C40 112.5(6)
C48 C47 H47A 109.1
C40 C47 H47A 109.1
C48 C47 H47B 109.1
C40 C47 H47B 109.1
H47A C47 H47B 107.8
C53 C48 C49 117.0(7)
C53 C48 C47 122.5(6)
C49 C48 C47 120.4(6)
C48 C49 C50 122.3(7)
C48 C49 H49 118.8
C50 C49 H49 118.8
C51 C50 C49 117.3(7)
C51 C50 C54 120.7(7)
C49 C50 C54 121.9(7)
C50 C51 C52 123.2(7)
C50 C51 H51 118.4
C52 C51 H51 118.4
C53 C52 C51 116.8(7)
C53 C52 C58 123.9(7)
C51 C52 C58 119.1(7)
C52 C53 C48 122.7(7)
C52 C53 O14 118.5(6)
C48 C53 O14 118.7(6)
C55 C54 C56 109.2(7)
C55 C54 C57 108.3(7)
C56 C54 C57 108.2(7)
C55 C54 C50 113.0(7)
C56 C54 C50 107.4(6)
C57 C54 C50 110.6(6)
C54 C55 H55A 109.5
C54 C55 H55B 109.5
H55A C55 H55B 109.5
C54 C55 H55C 109.5
H55A C55 H55C 109.5
H55B C55 H55C 109.5
C54 C56 H56A 109.5
C54 C56 H56B 109.5
H56A C56 H56B 109.5
C54 C56 H56C 109.5
H56A C56 H56C 109.5
H56B C56 H56C 109.5
C54 C57 H57A 109.5
C54 C57 H57B 109.5
H57A C57 H57B 109.5
C54 C57 H57C 109.5
H57A C57 H57C 109.5
H57B C57 H57C 109.5
C52 C58 C59 109.3(5)
C52 C58 H58A 109.8
C59 C58 H58A 109.8
C52 C58 H58B 109.8
C59 C58 H58B 109.8
H58A C58 H58B 108.3
C60 C59 C64 118.0(6)
C60 C59 C58 121.0(6)
C64 C59 C58 120.6(6)
C59 C60 C61 123.4(7)
C59 C60 H60 118.3
C61 C60 H60 118.3
C60 C61 C62 116.4(6)
C60 C61 C65 121.5(7)
C62 C61 C65 121.8(6)
C63 C62 C61 122.2(6)
C63 C62 H62 118.9
C61 C62 H62 118.9
C64 C63 C62 118.6(6)
C64 C63 C70 120.1(6)
C62 C63 C70 120.7(6)
C63 C64 O15 120.3(6)
C63 C64 C59 121.3(6)
O15 C64 C59 118.2(6)
C67 C65 C68 110.4(9)
C67 C65 C66 108.5(8)
C68 C65 C66 108.3(8)
C67 C65 C61 108.6(7)
C68 C65 C61 111.6(7)
C66 C65 C61 109.5(7)
C65 C66 H66A 109.5
C65 C66 H66B 109.5
H66A C66 H66B 109.5
C65 C66 H66C 109.5
H66A C66 H66C 109.5
H66B C66 H66C 109.5
C65 C67 H67A 109.5
C65 C67 H67B 109.5
H67A C67 H67B 109.5
C65 C67 H67C 109.5
H67A C67 H67C 109.5
H67B C67 H67C 109.5
C65 C68 H68A 109.5
C65 C68 H68B 109.5
H68A C68 H68B 109.5
C65 C68 H68C 109.5
H68A C68 H68C 109.5
H68B C68 H68C 109.5
O15 C69 H69A 109.5
O15 C69 H69B 109.5
H69A C69 H69B 109.5
O15 C69 H69C 109.5
H69A C69 H69C 109.5
H69B C69 H69C 109.5
C63 C70 C30 109.3(5)
C63 C70 H70A 109.8
C30 C70 H70A 109.8
C63 C70 H70B 109.8
C30 C70 H70B 109.8
H70A C70 H70B 108.3
O14 C71 P2 112.7(5)
O14 C71 H71A 109.1
P2 C71 H71A 109.1
O14 C71 H71B 109.1
P2 C71 H71B 109.1
H71A C71 H71B 107.8
C73 C72 C77 118.8(8)
C73 C72 P2 122.0(6)
C77 C72 P2 118.2(7)
C72 C73 C74 120.2(9)
C72 C73 H73 119.9
C74 C73 H73 119.9
C75 C74 C73 120.5(10)
C75 C74 H74 119.7
C73 C74 H74 119.7
C76 C75 C74 118.6(8)
C76 C75 H75 120.7
C74 C75 H75 120.7
C75 C76 C77 121.8(10)
C75 C76 H76 119.1
C77 C76 H76 119.1
C76 C77 C72 120.1(10)
C76 C77 H77 120.0
C72 C77 H77 120.0
C83 C78 C79 118.1(7)
C83 C78 P2 117.3(6)
C79 C78 P2 124.4(6)
C80 C79 C78 119.8(8)
C80 C79 H79 120.1
C78 C79 H79 120.1
C81 C80 C79 121.4(8)
C81 C80 H80 119.3
C79 C80 H80 119.3
C80 C81 C82 118.9(8)
C80 C81 H81 120.6
C82 C81 H81 120.6
C83 C82 C81 120.0(8)
C83 C82 H82 120.0
C81 C82 H82 120.0
C82 C83 C78 121.7(7)
C82 C83 H83 119.1
C78 C83 H83 119.1
Ir6A C84 O16 122.7(8)
Ir6A C84 Ir5 62.1(5)
O16 C84 Ir5 140.9(7)
Ir6A C84 Ir8 67.8(5)
O16 C84 Ir8 137.2(7)
Ir5 C84 Ir8 81.9(3)
O17 C85 Ir5 176.7(8)
O18 C86 Ir7 176.4(8)
O18 C86 Ir6A 113.2(6)
Ir7 C86 Ir6A 65.1(3)
O19 C87 Ir7 177.8(8)
O19 C87 Ir7A 150.8(7)
Ir7 C87 Ir7A 31.4(2)
O20 C88 Ir7 177.6(8)
O20 C88 Ir7A 150.5(8)
Ir7 C88 Ir7A 31.7(2)
O21 C89 Ir6 179.6(8)
O21 C89 Ir7A 133.1(7)
Ir6 C89 Ir7A 46.5(2)
O22 C90 Ir8A 147.7(9)
O22 C90 Ir8 140.2(7)
Ir8A C90 Ir8 28.6(3)
O22 C90 Ir6 138.0(7)
Ir8A C90 Ir6 68.1(4)
Ir8 C90 Ir6 81.8(3)
O22 C90 Ir7A 133.5(8)
Ir8A C90 Ir7A 77.8(4)
Ir8 C90 Ir7A 70.6(3)
Ir6 C90 Ir7A 41.9(2)
O23 C91 Ir6 176.3(8)
O24 C92 Ir8A 146.2(9)
O24 C92 Ir8 178.3(9)
Ir8A C92 Ir8 32.2(3)
O25 C93 Ir8 175.1(8)
O26 C94 Ir5A 149.7(8)
O26 C94 Ir5 144.1(6)
Ir5A C94 Ir5 27.3(3)
O26 C94 Ir6 134.8(6)
Ir5A C94 Ir6 69.6(4)
Ir5 C94 Ir6 80.9(3)
O26 C94 Ir7A 129.1(6)
Ir5A C94 Ir7A 80.5(5)
Ir5 C94 Ir7A 71.7(3)
Ir6 C94 Ir7A 42.40(19)
C25 O12 C24 108.4(5)
C41 O13 C46 116.4(6)
C71 O14 C53 109.2(5)
C64 O15 C69 112.4(5)
C84 O16 Ir6A 28.4(5)
C94 O26 Ir5A 16.5(4)
C12 P1 C18 106.2(3)
C12 P1 C24 105.9(3)
C18 P1 C24 103.5(3)
C12 P1 Ir1 115.6(2)
C18 P1 Ir1 117.9(2)
C24 P1 Ir1 106.4(2)
C72 P2 C78 107.5(4)
C72 P2 C71 106.2(4)
C78 P2 C71 105.2(3)
C72 P2 Ir5A 89.2(3)
C78 P2 Ir5A 130.8(3)
C71 P2 Ir5A 114.0(3)
C72 P2 Ir5 114.2(2)
C78 P2 Ir5 110.8(2)
C71 P2 Ir5 112.3(2)
Ir5A P2 Ir5 26.65(15)
C1 Ir1 C10 92.3(3)
C1 Ir1 C2 103.9(3)
C10 Ir1 C2 159.5(3)
C1 Ir1 P1 92.8(2)
C10 Ir1 P1 100.7(2)
C2 Ir1 P1 91.0(2)
C1 Ir1 Ir4 96.5(2)
C10 Ir1 Ir4 82.2(2)
C2 Ir1 Ir4 83.7(2)
P1 Ir1 Ir4 170.21(5)
C1 Ir1 Ir3 143.7(2)
C10 Ir1 Ir3 108.54(19)
C2 Ir1 Ir3 51.2(2)
P1 Ir1 Ir3 111.30(4)
Ir4 Ir1 Ir3 59.034(11)
C1 Ir1 Ir2 134.8(2)
C10 Ir1 Ir2 49.96(19)
C2 Ir1 Ir2 109.8(2)
P1 Ir1 Ir2 115.38(4)
Ir4 Ir1 Ir2 59.368(11)
Ir3 Ir1 Ir2 58.635(13)
C9 Ir2 C8 96.9(4)
C9 Ir2 C6 104.1(3)
C8 Ir2 C6 99.0(3)
C9 Ir2 C10 92.2(3)
C8 Ir2 C10 96.7(3)
C6 Ir2 C10 155.7(3)
C9 Ir2 Ir3 145.4(2)
C8 Ir2 Ir3 108.6(2)
C6 Ir2 Ir3 50.1(2)
C10 Ir2 Ir3 107.16(18)
C9 Ir2 Ir4 97.1(3)
C8 Ir2 Ir4 165.8(2)
C6 Ir2 Ir4 79.7(2)
C10 Ir2 Ir4 80.55(19)
Ir3 Ir2 Ir4 59.692(13)
C9 Ir2 Ir1 132.7(3)
C8 Ir2 Ir1 108.6(2)
C6 Ir2 Ir1 110.1(2)
C10 Ir2 Ir1 46.80(18)
Ir3 Ir2 Ir1 60.407(10)
Ir4 Ir2 Ir1 59.549(12)
C5 Ir3 C7 96.2(3)
C5 Ir3 C6 102.0(3)
C7 Ir3 C6 93.2(3)
C5 Ir3 C2 93.3(3)
C7 Ir3 C2 100.6(3)
C6 Ir3 C2 158.1(3)
C5 Ir3 Ir4 96.6(2)
C7 Ir3 Ir4 166.6(2)
C6 Ir3 Ir4 80.3(2)
C2 Ir3 Ir4 82.53(19)
C5 Ir3 Ir2 144.2(2)
C7 Ir3 Ir2 106.4(2)
C6 Ir3 Ir2 50.32(19)
C2 Ir3 Ir2 108.89(17)
Ir4 Ir3 Ir2 60.477(11)
C5 Ir3 Ir1 134.0(2)
C7 Ir3 Ir1 112.6(2)
C6 Ir3 Ir1 110.93(19)
C2 Ir3 Ir1 47.94(17)
Ir4 Ir3 Ir1 59.984(10)
Ir2 Ir3 Ir1 60.958(13)
C11 Ir4 C3 101.8(4)
C11 Ir4 C4 104.6(3)
C3 Ir4 C4 97.7(3)
C11 Ir4 Ir3 151.2(2)
C3 Ir4 Ir3 97.1(3)
C4 Ir4 Ir3 94.1(2)
C11 Ir4 Ir2 95.4(2)
C3 Ir4 Ir2 152.8(2)
C4 Ir4 Ir2 98.1(2)
Ir3 Ir4 Ir2 59.831(13)
C11 Ir4 Ir1 95.3(2)
C3 Ir4 Ir1 96.2(2)
C4 Ir4 Ir1 152.8(2)
Ir3 Ir4 Ir1 60.982(14)
Ir2 Ir4 Ir1 61.084(13)
C85 Ir5 C94 99.3(3)
C85 Ir5 C84 96.5(3)
C94 Ir5 C84 159.4(3)
C85 Ir5 P2 93.1(2)
C94 Ir5 P2 96.8(2)
C84 Ir5 P2 95.6(2)
C85 Ir5 Ir7 99.0(2)
C94 Ir5 Ir7 80.9(2)
C84 Ir5 Ir7 83.6(2)
P2 Ir5 Ir7 167.93(5)
C85 Ir5 Ir8 138.6(2)
C94 Ir5 Ir8 110.1(2)
C84 Ir5 Ir8 49.7(2)
P2 Ir5 Ir8 111.06(5)
Ir7 Ir5 Ir8 59.466(13)
C85 Ir5 Ir6 143.2(2)
C94 Ir5 Ir6 51.1(2)
C84 Ir5 Ir6 108.9(2)
P2 Ir5 Ir6 109.86(5)
Ir7 Ir5 Ir6 59.503(13)
Ir8 Ir5 Ir6 59.183(14)
C89 Ir6 C91 96.4(3)
C89 Ir6 C90 99.8(4)
C91 Ir6 C90 97.3(4)
C89 Ir6 C94 97.4(3)
C91 Ir6 C94 97.3(3)
C90 Ir6 C94 156.0(3)
C89 Ir6 Ir7 96.4(2)
C91 Ir6 Ir7 167.1(2)
C90 Ir6 Ir7 82.4(3)
C94 Ir6 Ir7 79.1(2)
C89 Ir6 Ir8 139.6(2)
C91 Ir6 Ir8 110.5(3)
C90 Ir6 Ir8 48.7(3)
C94 Ir6 Ir8 108.0(2)
Ir7 Ir6 Ir8 59.827(13)
C89 Ir6 Ir5 138.2(2)
C91 Ir6 Ir5 109.0(2)
C90 Ir6 Ir5 109.0(3)
C94 Ir6 Ir5 47.9(2)
Ir7 Ir6 Ir5 59.451(12)
Ir8 Ir6 Ir5 60.297(14)
C86 Ir7 C88 105.8(4)
C86 Ir7 C87 98.3(4)
C88 Ir7 C87 101.9(4)
C86 Ir7 Ir8 96.7(3)
C88 Ir7 Ir8 94.8(3)
C87 Ir7 Ir8 153.6(2)
C86 Ir7 Ir5 91.8(2)
C88 Ir7 Ir5 152.0(3)
C87 Ir7 Ir5 96.9(2)
Ir8 Ir7 Ir5 60.954(14)
C86 Ir7 Ir6 150.0(2)
C88 Ir7 Ir6 95.7(3)
C87 Ir7 Ir6 97.5(2)
Ir8 Ir7 Ir6 60.177(13)
Ir5 Ir7 Ir6 61.046(15)
C93 Ir8 C92 100.4(4)
C93 Ir8 C90 99.2(4)
C92 Ir8 C90 93.6(4)
C93 Ir8 C84 97.8(3)
C92 Ir8 C84 96.5(4)
C90 Ir8 C84 158.3(3)
C93 Ir8 Ir7 92.6(3)
C92 Ir8 Ir7 167.0(3)
C90 Ir8 Ir7 83.0(3)
C84 Ir8 Ir7 82.9(2)
C93 Ir8 Ir6 137.6(3)
C92 Ir8 Ir6 108.4(3)
C90 Ir8 Ir6 49.5(2)
C84 Ir8 Ir6 108.8(2)
Ir7 Ir8 Ir6 59.996(14)
C93 Ir8 Ir5 135.2(3)
C92 Ir8 Ir5 110.5(3)
C90 Ir8 Ir5 110.0(2)
C84 Ir8 Ir5 48.3(2)
Ir7 Ir8 Ir5 59.580(13)
Ir6 Ir8 Ir5 60.520(12)
C94 Ir5A P2 129.4(5)
C94 Ir5A O26 13.7(4)
P2 Ir5A O26 115.7(3)
C94 Ir5A Ir7A 69.3(4)
P2 Ir5A Ir7A 158.9(3)
O26 Ir5A Ir7A 82.7(2)
C94 Ir5A Ir6A 118.4(5)
P2 Ir5A Ir6A 98.2(2)
O26 Ir5A Ir6A 126.8(3)
Ir7A Ir5A Ir6A 61.1(2)
C94 Ir5A Ir8A 120.7(5)
P2 Ir5A Ir8A 107.2(2)
O26 Ir5A Ir8A 133.3(3)
Ir7A Ir5A Ir8A 60.2(2)
Ir6A Ir5A Ir8A 60.2(2)
C84 Ir6A O16 29.0(5)
C84 Ir6A C86 145.1(6)
O16 Ir6A C86 116.2(4)
C84 Ir6A Ir5A 88.8(6)
O16 Ir6A Ir5A 113.5(3)
C86 Ir6A Ir5A 121.7(3)
C84 Ir6A Ir8A 82.5(6)
O16 Ir6A Ir8A 107.6(3)
C86 Ir6A Ir8A 125.7(4)
Ir5A Ir6A Ir8A 60.3(2)
C84 Ir6A Ir7A 138.5(6)
O16 Ir6A Ir7A 167.0(4)
C86 Ir6A Ir7A 76.0(3)
Ir5A Ir6A Ir7A 59.14(19)
Ir8A Ir6A Ir7A 59.6(2)
C88 Ir7A C87 91.5(4)
C88 Ir7A C89 104.5(4)
C87 Ir7A C89 104.6(4)
C88 Ir7A C94 171.5(4)
C87 Ir7A C94 80.3(3)
C89 Ir7A C94 76.1(3)
C88 Ir7A C90 80.5(4)
C87 Ir7A C90 171.5(4)
C89 Ir7A C90 74.8(3)
C94 Ir7A C90 107.6(3)
C88 Ir7A Ir5A 156.0(4)
C87 Ir7A Ir5A 99.8(3)
C89 Ir7A Ir5A 93.2(3)
C94 Ir7A Ir5A 30.2(2)
C90 Ir7A Ir5A 88.7(3)
C88 Ir7A Ir8A 101.4(4)
C87 Ir7A Ir8A 154.1(4)
C89 Ir7A Ir8A 93.9(3)
C94 Ir7A Ir8A 86.9(3)
C90 Ir7A Ir8A 33.0(3)
Ir5A Ir7A Ir8A 60.6(2)
C88 Ir7A Ir6A 98.1(3)
C87 Ir7A Ir6A 96.4(3)
C89 Ir7A Ir6A 148.5(3)
C94 Ir7A Ir6A 84.7(3)
C90 Ir7A Ir6A 87.8(3)
Ir5A Ir7A Ir6A 59.8(2)
Ir8A Ir7A Ir6A 59.9(2)
C90 Ir8A C92 122.1(6)
C90 Ir8A Ir7A 69.2(5)
C92 Ir8A Ir7A 159.2(5)
C90 Ir8A Ir6A 119.2(5)
C92 Ir8A Ir6A 99.5(4)
Ir7A Ir8A Ir6A 60.5(2)
C90 Ir8A Ir5A 118.6(5)
C92 Ir8A Ir5A 117.7(5)
Ir7A Ir8A Ir5A 59.2(2)
Ir6A Ir8A Ir5A 59.5(2)

loop_
_geom_bond_atom_site_label_1
_geom_bond_atom_site_label_2
_geom_bond_distance
C1 O1 1.125(9)
C1 Ir1 1.880(8)
C2 O2 1.147(8)
C2 Ir1 2.072(7)
C2 Ir3 2.174(8)
C3 O3 1.121(10)
C3 Ir4 1.936(9)
C4 O4 1.115(9)
C4 Ir4 1.938(8)
C5 O5 1.133(9)
C5 Ir3 1.890(8)
C6 O6 1.145(9)
C6 Ir3 2.110(8)
C6 Ir2 2.118(7)
C7 O7 1.134(10)
C7 Ir3 1.902(9)
C8 O8 1.137(10)
C8 Ir2 1.908(9)
C9 O9 1.132(10)
C9 Ir2 1.897(9)
C10 O10 1.166(8)
C10 Ir1 2.034(7)
C10 Ir2 2.136(7)
C11 O11 1.127(9)
C11 Ir4 1.929(9)
C12 C13 1.391(10)
C12 C17 1.400(10)
C12 P1 1.811(7)
C13 C14 1.385(10)
C13 H13 0.9500
C14 C15 1.390(12)
C14 H14 0.9500
C15 C16 1.367(12)
C15 H15 0.9500
C16 C17 1.385(11)
C16 H16 0.9500
C17 H17 0.9500
C18 C19 1.374(10)
C18 C23 1.379(10)
C18 P1 1.823(7)
C19 C20 1.408(11)
C19 H19 0.9500
C20 C21 1.389(13)
C20 H20 0.9500
C21 C22 1.357(12)
C21 H21 0.9500
C22 C23 1.372(11)
C22 H22 0.9500
C23 H23 0.9500
C24 O12 1.430(8)
C24 P1 1.830(7)
C24 H24A 0.9900
C24 H24B 0.9900
C25 C26 1.387(10)
C25 C30 1.390(10)
C25 O12 1.414(8)
C26 C27 1.383(10)
C26 C35 1.525(10)
C27 C28 1.386(10)
C27 H27 0.9500
C28 C29 1.410(10)
C28 C31 1.522(10)
C29 C30 1.387(10)
C29 H29 0.9500
C30 C70 1.537(9)
C31 C33 1.498(13)
C31 C32 1.536(12)
C31 C34 1.538(13)
C32 H32A 0.9800
C32 H32B 0.9800
C32 H32C 0.9800
C33 H33A 0.9800
C33 H33B 0.9800
C33 H33C 0.9800
C34 H34A 0.9800
C34 H34B 0.9800
C34 H34C 0.9800
C35 C36 1.531(10)
C35 H35A 0.9900
C35 H35B 0.9900
C36 C37 1.389(10)
C36 C41 1.396(10)
C37 C38 1.391(10)
C37 H37 0.9500
C38 C39 1.384(10)
C38 C42 1.548(10)
C39 C40 1.391(10)
C39 H39 0.9500
C40 C41 1.392(10)
C40 C47 1.519(9)
C41 O13 1.381(8)
C42 C43 1.484(11)
C42 C44 1.525(12)
C42 C45 1.549(13)
C43 H43A 0.9800
C43 H43B 0.9800
C43 H43C 0.9800
C44 H44A 0.9800
C44 H44B 0.9800
C44 H44C 0.9800
C45 H45A 0.9800
C45 H45B 0.9800
C45 H45C 0.9800
C46 O13 1.431(9)
C46 H46A 0.9800
C46 H46B 0.9800
C46 H46C 0.9800
C47 C48 1.507(10)
C47 H47A 0.9900
C47 H47B 0.9900
C48 C53 1.394(10)
C48 C49 1.397(10)
C49 C50 1.409(10)
C49 H49 0.9500
C50 C51 1.364(10)
C50 C54 1.554(10)
C51 C52 1.408(10)
C51 H51 0.9500
C52 C53 1.387(10)
C52 C58 1.509(10)
C53 O14 1.429(8)
C54 C55 1.517(11)
C54 C56 1.529(11)
C54 C57 1.542(11)
C55 H55A 0.9800
C55 H55B 0.9800
C55 H55C 0.9800
C56 H56A 0.9800
C56 H56B 0.9800
C56 H56C 0.9800
C57 H57A 0.9800
C57 H57B 0.9800
C57 H57C 0.9800
C58 C59 1.516(9)
C58 H58A 0.9900
C58 H58B 0.9900
C59 C60 1.367(10)
C59 C64 1.413(10)
C60 C61 1.398(10)
C60 H60 0.9500
C61 C62 1.408(10)
C61 C65 1.542(10)
C62 C63 1.388(10)
C62 H62 0.9500
C63 C64 1.382(9)
C63 C70 1.521(9)
C64 O15 1.389(8)
C65 C67 1.520(13)
C65 C68 1.521(12)
C65 C66 1.532(12)
C66 H66A 0.9800
C66 H66B 0.9800
C66 H66C 0.9800
C67 H67A 0.9800
C67 H67B 0.9800
C67 H67C 0.9800
C68 H68A 0.9800
C68 H68B 0.9800
C68 H68C 0.9800
C69 O15 1.438(9)
C69 H69A 0.9800
C69 H69B 0.9800
C69 H69C 0.9800
C70 H70A 0.9900
C70 H70B 0.9900
C71 O14 1.420(8)
C71 P2 1.845(7)
C71 H71A 0.9900
C71 H71B 0.9900
C72 C73 1.383(12)
C72 C77 1.394(12)
C72 P2 1.803(8)
C73 C74 1.397(11)
C73 H73 0.9500
C74 C75 1.386(15)
C74 H74 0.9500
C75 C76 1.368(15)
C75 H75 0.9500
C76 C77 1.375(12)
C76 H76 0.9500
C77 H77 0.9500
C78 C83 1.379(11)
C78 C79 1.390(11)
C78 P2 1.823(8)
C79 C80 1.391(12)
C79 H79 0.9500
C80 C81 1.360(12)
C80 H80 0.9500
C81 C82 1.388(12)
C81 H81 0.9500
C82 C83 1.371(11)
C82 H82 0.9500
C83 H83 0.9500
C84 Ir6A 1.137(9)
C84 O16 1.159(9)
C84 Ir5 2.077(8)
C84 Ir8 2.122(8)
C85 O17 1.129(9)
C85 Ir5 1.868(8)
C86 O18 1.156(10)
C86 Ir7 1.916(9)
C86 Ir6A 2.054(10)
C87 O19 1.100(10)
C87 Ir7 1.944(9)
C87 Ir7A 2.104(11)
C88 O20 1.128(10)
C88 Ir7 1.920(9)
C88 Ir7A 2.085(11)
C89 O21 1.118(9)
C89 Ir6 1.884(8)
C89 Ir7A 2.393(9)
C90 O22 1.195(10)
C90 Ir8A 1.520(12)
C90 Ir8 2.066(9)
C90 Ir6 2.093(9)
C90 Ir7A 2.613(11)
C91 O23 1.121(10)
C91 Ir6 1.910(9)
C92 O24 1.133(11)
C92 Ir8A 1.792(12)
C92 Ir8 1.910(10)
C93 O25 1.117(10)
C93 Ir8 1.895(9)
C94 O26 1.149(9)
C94 Ir5A 1.379(9)
C94 Ir5 2.075(8)
C94 Ir6 2.176(8)
C94 Ir7A 2.562(10)
O16 Ir6A 2.014(8)
O26 Ir5A 2.442(7)
P1 Ir1 2.3364(18)
P2 Ir5A 2.248(5)
P2 Ir5 2.3325(19)
Ir1 Ir4 2.7289(5)
Ir1 Ir3 2.7559(5)
Ir1 Ir2 2.7709(5)
Ir2 Ir3 2.7062(5)
Ir2 Ir4 2.7238(5)
Ir3 Ir4 2.7024(5)
Ir5 Ir7 2.7163(5)
Ir5 Ir8 2.7537(6)
Ir5 Ir6 2.7598(5)
Ir6 Ir7 2.7177(6)
Ir6 Ir8 2.7227(5)
Ir7 Ir8 2.7131(5)
Ir5A Ir7A 2.702(8)
Ir5A Ir6A 2.719(8)
Ir5A Ir8A 2.740(9)
Ir6A Ir8A 2.738(9)
Ir6A Ir7A 2.756(7)
Ir7A Ir8A 2.732(9)
